data_7117899
loop_
_publ_author_name
'Barker, M.G.'
'Gadd, P.G.'
'Begley, M.J.'

_publ_section_title
;
 Preparation and crystal structures of the first alkali-rich sodium
 aluminates Na7 Al3 O8 and Na5 Al O4
;
_journal_name_full
;
Journal of the Chemical Society. Chemical Communications (1972-)
;
_journal_page_first 379
_journal_page_last 381
_journal_volume 1981
_journal_year 1981
_chemical_formula_sum 'Al Na5 O4'
_chemical_name_systematic 'Na5 Al O4'
_space_group_IT_number 61
_symmetry_space_group_name_Hall '-P 2ac 2ab'
_symmetry_space_group_name_H-M 'P b c a'
_cell_angle_alpha 90
_cell_angle_beta 90
_cell_angle_gamma 90
_cell_formula_units_Z 8
_cell_length_a 5.894
_cell_length_b 17.87
_cell_length_c 10.095
_cell_volume 1063.264
_citation_journal_id_ASTM JCCCAT
_cod_data_source_file Barker_JCCCAT_1981_1309.cif
_cod_data_source_block Al1Na5O4
_cod_original_formula_sum 'Al1 Na5 O4'
_cod_database_code 7117899

loop_
_symmetry_equiv_pos_as_xyz
x,y,z
-x+1/2,-y,z+1/2
x+1/2,-y+1/2,-z
-x,y+1/2,-z+1/2
-x,-y,-z
x-1/2,y,-z-1/2
-x-1/2,y-1/2,z
x,-y-1/2,z-1/2

loop_
_atom_site_label
_atom_site_type_symbol
_atom_site_fract_x
_atom_site_fract_y
_atom_site_fract_z
_atom_site_occupancy
_atom_site_U_iso_or_equiv
O4 O-2 0.3805 0.1192 0.0458 1 0.0
Na4 Na+1 0.895 0.2503 0.9166 1 0.0
O3 O-2 0.7642 0.2079 1.1223 1 0.0
Na2 Na+1 1.0897 0.0643 0.9383 1 0.0
Na5 Na+1 0.0836 0.1372 0.1986 1 0.0
Na3 Na+1 0.9121 0.0011 1.3397 1 0.0
Na1 Na+1 0.894 0.1734 0.6732 1 0.0
O2 O-2 0.8037 0.0487 1.1258 1 0.0
Al1 Al+3 0.6787 0.12417 1.0391 1 0.0
O1 O-2 0.7652 0.1266 0.8697 1 0.0
